data_1100030
loop_
_publ_author_name
'Christensen, A. N.'
'Alamo, A.'
'Landesman, J. P.'

_publ_section_title
;
 Structure of vacancy-ordered titanium heminitride \d'-Ti~2~N by
 powder neutron diffraction
;
_journal_coden_ASTM ACSCEE
_journal_issue 7
_journal_name_full
;
 Acta Crystallographica, Section C: Crystal Structure Communications
;
_journal_page_first 1009
_journal_page_last 1011
_journal_paper_doi 10.1107/s0108270185006370
_journal_volume 41
_journal_year 1985
_chemical_formula_structural 'Ti2 N'
_chemical_formula_sum 'N Ti2'
_chemical_name_systematic 'Titanium nitride - \d''
_space_group_IT_number 141
_symmetry_cell_setting tetragonal
_symmetry_space_group_name_Hall '-I 4bd 2'
_symmetry_space_group_name_H-M 'I 41/a m d :2'
_cell_angle_alpha 90
_cell_angle_beta 90
_cell_angle_gamma 90
_cell_formula_units_Z 4
_cell_length_a 4.1493(2)
_cell_length_b 4.1493
_cell_length_c 8.7858(5)
_cell_volume 151.3
_refine_ls_R_factor_all 0.061
_cod_original_sg_symbol_H-M 'I 41/a m d Z'
_cod_database_code 1100030

loop_
_symmetry_equiv_pos_as_xyz
x,y,z
x,1/2-y,z
1/4+y,1/4+x,3/4+z
1/4+y,1/4-x,3/4+z
-x,y,z
-x,1/2-y,z
3/4-y,1/4+x,3/4+z
3/4-y,1/4-x,3/4+z
-x,-y,-z
-x,1/2+y,-z
3/4-y,3/4-x,1/4-z
3/4-y,3/4+x,1/4-z
x,-y,-z
x,1/2+y,-z
1/4+y,3/4-x,1/4-z
1/4+y,3/4+x,1/4-z
1/2+x,1/2+y,1/2+z
1/2+x,-y,1/2+z
3/4+y,3/4+x,1/4+z
3/4+y,3/4-x,1/4+z
1/2-x,1/2+y,1/2+z
1/2-x,-y,1/2+z
1/4-y,3/4+x,1/4+z
1/4-y,3/4-x,1/4+z
1/2-x,1/2-y,1/2-z
1/2-x,y,1/2-z
1/4-y,1/4-x,3/4-z
1/4-y,1/4+x,3/4-z
1/2+x,1/2-y,1/2-z
1/2+x,y,1/2-z
3/4+y,1/4-x,3/4-z
3/4+y,1/4+x,3/4-z

loop_
_atom_site_label
_atom_site_type_symbol
_atom_site_symmetry_multiplicity
_atom_site_Wyckoff_symbol
_atom_site_fract_x
_atom_site_fract_y
_atom_site_fract_z
_atom_site_occupancy
_atom_site_attached_hydrogens
_atom_site_calc_flag
Ti1 Ti0 8 e 0. 0.75 0.8890(3) 1. 0 d
N1 N0 4 a 0. 0.75 0.125 0.932(2) 0 d
N2 N0 4 b 0. 0.75 0.625 0.068(2) 0 d

loop_
_atom_type_symbol
_atom_type_oxidation_number
Ti0 0.000
N0 0.000
